data_1540470
loop_
_publ_author_name
'Xue, peng chong'
'Wang, Panpan'
'Chen, Peng'
'Yao, Boqi'
'Gong, Peng'
'sun, Jiabao'
'zhang, Zhenqi'
'Lu, Ran'

_publ_section_title
;
 Bright persistent luminescence from pure organic molecules through
 moderate intermolecular heavy atom effect
;
_journal_name_full 'Chem. Sci.'
_journal_paper_doi 10.1039/C5SC03739E
_journal_year 2015
_chemical_formula_sum 'C22 H20 Br N O'
_chemical_formula_weight 394.30
_chemical_name_systematic
; 
 ? 
;
_space_group_IT_number 14
_symmetry_cell_setting monoclinic
_symmetry_space_group_name_Hall '-P 2yn'
_symmetry_space_group_name_H-M 'P 1 21/n 1'
_atom_sites_solution_hydrogens geom
_atom_sites_solution_primary direct
_atom_sites_solution_secondary difmap
_audit_block_doi 10.5517/cc1jpyz4
_audit_creation_method SHELXL-97
_audit_update_record
;
2015-08-31 deposited with the CCDC.
2015-11-02 downloaded from the CCDC.
;
_cell_angle_alpha 90.00
_cell_angle_beta 91.45(3)
_cell_angle_gamma 90.00
_cell_formula_units_Z 4
_cell_length_a 9.5118(19)
_cell_length_b 19.672(4)
_cell_length_c 9.821(2)
_cell_measurement_reflns_used 11169
_cell_measurement_temperature 293(2)
_cell_measurement_theta_max 55.25
_cell_measurement_theta_min 6.004
_cell_volume 1837.1(6)
_computing_cell_refinement 'CrysAlis PRO (Agilent, 2011)'
_computing_data_collection 'CrysAlis PRO (Agilent, 2011)'
_computing_data_reduction 'CrysAlis PRO (Agilent, 2011)'
_computing_molecular_graphics 'Bruker SHELXTL'
_computing_publication_material 'Bruker SHELXTL'
_computing_structure_refinement 'SHELXL-97 (Sheldrick, 1997)'
_computing_structure_solution 'SHELXS-97 (Sheldrick, 1990)'
_diffrn_ambient_temperature 293(2)
_diffrn_measured_fraction_theta_full 0.991
_diffrn_measured_fraction_theta_max 0.991
_diffrn_measurement_device_type 'Xcalibur, Eos'
_diffrn_radiation_monochromator graphite
_diffrn_radiation_source 'fine-focus sealed tube'
_diffrn_radiation_type MoK\a
_diffrn_radiation_wavelength 0.71073
_diffrn_reflns_av_R_equivalents 0.0392
_diffrn_reflns_av_sigmaI/netI 0.0350
_diffrn_reflns_limit_h_max 12
_diffrn_reflns_limit_h_min -12
_diffrn_reflns_limit_k_max 25
_diffrn_reflns_limit_k_min -25
_diffrn_reflns_limit_l_max 12
_diffrn_reflns_limit_l_min -12
_diffrn_reflns_number 17447
_diffrn_reflns_theta_full 27.50
_diffrn_reflns_theta_max 27.50
_diffrn_reflns_theta_min 3.02
_exptl_absorpt_coefficient_mu 2.246
_exptl_absorpt_correction_T_max 0.574
_exptl_absorpt_correction_T_min 0.469
_exptl_absorpt_correction_type multi-scan
_exptl_absorpt_process_details
;
CrysAlisPro, Agilent Technologies,
Version 1.171.36.20 (release 27-06-2012 CrysAlis171 .NET)
(compiled Jul 11 2012,15:38:31)
Empirical absorption correction using spherical harmonics,
 implemented in SCALE3 ABSPACK scaling algorithm.
;
_exptl_crystal_colour colorless
_exptl_crystal_density_diffrn 1.426
_exptl_crystal_density_method 'not measured'
_exptl_crystal_description block
_exptl_crystal_F_000 808
_exptl_crystal_size_max 0.342
_exptl_crystal_size_mid 0.287
_exptl_crystal_size_min 0.247
_refine_diff_density_max 0.272
_refine_diff_density_min -0.755
_refine_diff_density_rms 0.100
_refine_ls_extinction_method none
_refine_ls_goodness_of_fit_ref 1.048
_refine_ls_hydrogen_treatment mixed
_refine_ls_matrix_type full
_refine_ls_number_parameters 226
_refine_ls_number_reflns 4185
_refine_ls_number_restraints 0
_refine_ls_restrained_S_all 1.048
_refine_ls_R_factor_all 0.0749
_refine_ls_R_factor_gt 0.0458
_refine_ls_shift/su_max 0.011
_refine_ls_shift/su_mean 0.002
_refine_ls_structure_factor_coef Fsqd
_refine_ls_weighting_details 'calc w=1/[\s^2^(Fo^2^)+(0.0732P)^2^+0.2140P] where P=(Fo^2^+2Fc^2^)/3'
_refine_ls_weighting_scheme calc
_refine_ls_wR_factor_gt 0.1167
_refine_ls_wR_factor_ref 0.1326
_reflns_number_gt 2838
_reflns_number_total 4185
_reflns_threshold_expression >2sigma(I)
_cod_data_source_file c5sc03739e4.cif
_cod_data_source_block c4phbr
_cod_original_sg_symbol_H-M P2(1)/n
_cod_database_code 1540470

loop_
_symmetry_equiv_pos_as_xyz
'x, y, z'
'-x+1/2, y+1/2, -z+1/2'
'-x, -y, -z'
'x-1/2, -y-1/2, z-1/2'

loop_
_atom_site_label
_atom_site_type_symbol
_atom_site_fract_x
_atom_site_fract_y
_atom_site_fract_z
_atom_site_U_iso_or_equiv
_atom_site_adp_type
_atom_site_occupancy
_atom_site_symmetry_multiplicity
_atom_site_calc_flag
_atom_site_refinement_flags
Br1 Br -0.42034(3) 0.024196(17) 0.75035(4) 0.07479(17) Uani 1 1 d .
N1 N 0.4787(2) 0.26762(10) 0.8861(2) 0.0431(5) Uani 1 1 d .
O1 O 0.1237(2) 0.15322(10) 0.93568(17) 0.0564(5) Uani 1 1 d .
C6 C 0.3936(3) 0.32341(12) 0.8606(2) 0.0406(5) Uani 1 1 d .
C12 C 0.6119(3) 0.29032(12) 0.9242(2) 0.0417(5) Uani 1 1 d .
C5 C 0.2521(3) 0.32635(14) 0.8232(3) 0.0513(6) Uani 1 1 d .
H5 H 0.1992 0.2870 0.8113 0.062 Uiso 1 1 calc R
C1 C 0.4735(3) 0.38281(12) 0.8818(2) 0.0413(5) Uani 1 1 d .
C7 C 0.6123(3) 0.36177(12) 0.9230(2) 0.0412(5) Uani 1 1 d .
C20 C -0.2481(3) 0.06431(14) 0.8101(3) 0.0531(6) Uani 1 1 d .
C17 C 0.0003(3) 0.12217(14) 0.9004(3) 0.0480(6) Uani 1 1 d .
C2 C 0.4096(3) 0.44571(14) 0.8607(3) 0.0523(6) Uani 1 1 d .
H2 H 0.4610 0.4856 0.8727 0.063 Uiso 1 1 calc R
C8 C 0.7360(3) 0.39588(14) 0.9581(3) 0.0531(7) Uani 1 1 d .
H8 H 0.7385 0.4431 0.9586 0.064 Uiso 1 1 calc R
C11 C 0.7309(3) 0.25281(15) 0.9585(3) 0.0530(6) Uani 1 1 d .
H11 H 0.7298 0.2055 0.9585 0.064 Uiso 1 1 calc R
C18 C -0.0446(3) 0.12893(16) 0.7656(3) 0.0573(7) Uani 1 1 d .
H18 H 0.0100 0.1531 0.7051 0.069 Uiso 1 1 calc R
C13 C 0.4386(3) 0.19666(13) 0.8746(3) 0.0503(6) Uani 1 1 d .
H13A H 0.5083 0.1728 0.8224 0.060 Uiso 1 1 calc R
H13B H 0.3493 0.1935 0.8251 0.060 Uiso 1 1 calc R
C4 C 0.1930(3) 0.38933(15) 0.8045(3) 0.0586(7) Uani 1 1 d .
H4 H 0.0983 0.3923 0.7792 0.070 Uiso 1 1 calc R
C3 C 0.2698(3) 0.44840(16) 0.8219(3) 0.0610(7) Uani 1 1 d .
H3 H 0.2266 0.4903 0.8073 0.073 Uiso 1 1 calc R
C21 C -0.2052(3) 0.05713(15) 0.9436(3) 0.0577(7) Uani 1 1 d .
H21 H -0.2601 0.0327 1.0034 0.069 Uiso 1 1 calc R
C9 C 0.8548(3) 0.35899(17) 0.9920(3) 0.0622(8) Uani 1 1 d .
H9 H 0.9381 0.3815 1.0147 0.075 Uiso 1 1 calc R
C15 C 0.3060(3) 0.18843(16) 1.0949(3) 0.0598(7) Uani 1 1 d .
H15A H 0.2887 0.2356 1.0709 0.072 Uiso 1 1 calc R
H15B H 0.3346 0.1871 1.1904 0.072 Uiso 1 1 calc R
C19 C -0.1692(3) 0.10012(15) 0.7206(3) 0.0591(7) Uani 1 1 d .
H19 H -0.1993 0.1050 0.6303 0.071 Uiso 1 1 calc R
C22 C -0.0805(3) 0.08604(15) 0.9893(3) 0.0551(7) Uani 1 1 d .
H22 H -0.0512 0.0811 1.0798 0.066 Uiso 1 1 calc R
C16 C 0.1696(3) 0.14907(16) 1.0765(3) 0.0575(7) Uani 1 1 d .
H16A H 0.1842 0.1019 1.1022 0.069 Uiso 1 1 calc R
H16B H 0.0984 0.1681 1.1343 0.069 Uiso 1 1 calc R
C10 C 0.8514(3) 0.28899(18) 0.9926(3) 0.0635(8) Uani 1 1 d .
H10 H 0.9329 0.2653 1.0167 0.076 Uiso 1 1 calc R
C14 C 0.4254(3) 0.16214(16) 1.0112(3) 0.0611(7) Uani 1 1 d .
H14A H 0.4122 0.1138 0.9964 0.073 Uiso 1 1 calc R
H14B H 0.5128 0.1681 1.0628 0.073 Uiso 1 1 calc R

loop_
_atom_site_aniso_label
_atom_site_aniso_U_11
_atom_site_aniso_U_22
_atom_site_aniso_U_33
_atom_site_aniso_U_23
_atom_site_aniso_U_13
_atom_site_aniso_U_12
Br1 0.0625(2) 0.0664(2) 0.0949(3) -0.02193(16) -0.00885(18) -0.00598(15)
N1 0.0396(11) 0.0399(11) 0.0499(11) 0.0001(8) 0.0031(9) 0.0000(9)
O1 0.0530(11) 0.0768(13) 0.0395(9) 0.0054(8) 0.0030(8) -0.0102(10)
C6 0.0421(12) 0.0428(13) 0.0370(11) -0.0026(9) 0.0043(10) 0.0041(10)
C12 0.0414(13) 0.0456(14) 0.0383(12) 0.0003(10) 0.0050(10) -0.0017(10)
C5 0.0447(14) 0.0557(16) 0.0534(15) -0.0048(12) -0.0014(12) 0.0022(12)
C1 0.0472(13) 0.0421(13) 0.0347(12) -0.0044(9) 0.0060(10) 0.0017(10)
C7 0.0451(13) 0.0442(13) 0.0345(11) -0.0048(9) 0.0080(10) -0.0022(10)
C20 0.0508(15) 0.0476(15) 0.0609(16) -0.0122(12) 0.0007(13) 0.0037(12)
C17 0.0468(14) 0.0532(15) 0.0443(13) 0.0002(11) 0.0041(11) 0.0011(12)
C2 0.0653(18) 0.0421(14) 0.0497(14) -0.0078(11) 0.0048(13) 0.0062(12)
C8 0.0532(16) 0.0531(16) 0.0533(14) -0.0136(12) 0.0067(12) -0.0095(13)
C11 0.0477(15) 0.0563(16) 0.0550(15) 0.0027(12) 0.0008(12) 0.0066(12)
C18 0.0626(17) 0.0710(19) 0.0387(13) 0.0021(12) 0.0068(12) -0.0039(14)
C13 0.0499(15) 0.0420(14) 0.0590(15) -0.0016(11) 0.0033(12) -0.0019(11)
C4 0.0481(15) 0.071(2) 0.0560(16) -0.0085(14) -0.0040(13) 0.0160(14)
C3 0.071(2) 0.0568(17) 0.0551(16) -0.0084(13) -0.0052(14) 0.0217(15)
C21 0.0608(18) 0.0550(17) 0.0575(16) 0.0067(13) 0.0053(13) -0.0069(13)
C9 0.0458(15) 0.079(2) 0.0620(18) -0.0149(14) -0.0017(13) -0.0105(14)
C15 0.0693(19) 0.0661(18) 0.0438(14) 0.0014(12) -0.0047(13) -0.0074(15)
C19 0.0644(18) 0.0690(19) 0.0438(14) -0.0066(13) -0.0039(13) 0.0026(15)
C22 0.0572(16) 0.0637(18) 0.0445(14) 0.0071(12) 0.0029(12) -0.0043(14)
C16 0.0551(16) 0.077(2) 0.0408(14) 0.0070(13) -0.0002(12) -0.0048(14)
C10 0.0432(15) 0.083(2) 0.0637(18) -0.0044(15) -0.0061(13) 0.0089(14)
C14 0.0540(17) 0.0570(17) 0.0719(19) 0.0167(14) -0.0040(14) -0.0038(13)

loop_
_atom_type_symbol
_atom_type_description
_atom_type_scat_dispersion_real
_atom_type_scat_dispersion_imag
_atom_type_scat_source
C C 0.0033 0.0016 'International Tables Vol C Tables 4.2.6.8 and 6.1.1.4'
H H 0.0000 0.0000 'International Tables Vol C Tables 4.2.6.8 and 6.1.1.4'
N N 0.0061 0.0033 'International Tables Vol C Tables 4.2.6.8 and 6.1.1.4'
O O 0.0106 0.0060 'International Tables Vol C Tables 4.2.6.8 and 6.1.1.4'
Br Br -0.2901 2.4595 'International Tables Vol C Tables 4.2.6.8 and 6.1.1.4'

loop_
_geom_angle_atom_site_label_1
_geom_angle_atom_site_label_2
_geom_angle_atom_site_label_3
_geom_angle
C6 N1 C12 108.7(2)
C6 N1 C13 126.7(2)
C12 N1 C13 124.6(2)
C17 O1 C16 117.2(2)
N1 C6 C5 129.8(2)
N1 C6 C1 108.7(2)
C5 C6 C1 121.4(2)
C11 C12 N1 129.0(2)
C11 C12 C7 122.1(2)
N1 C12 C7 108.8(2)
C4 C5 C6 117.7(3)
C2 C1 C6 119.0(2)
C2 C1 C7 134.0(2)
C6 C1 C7 107.0(2)
C8 C7 C12 118.9(2)
C8 C7 C1 134.3(2)
C12 C7 C1 106.8(2)
C19 C20 C21 120.9(3)
C19 C20 Br1 120.0(2)
C21 C20 Br1 119.2(2)
O1 C17 C22 124.3(2)
O1 C17 C18 116.3(2)
C22 C17 C18 119.4(3)
C3 C2 C1 119.4(3)
C9 C8 C7 119.3(3)
C12 C11 C10 116.9(3)
C19 C18 C17 120.6(3)
N1 C13 C14 113.0(2)
C5 C4 C3 122.0(3)
C2 C3 C4 120.4(3)
C20 C21 C22 120.1(3)
C8 C9 C10 120.6(3)
C14 C15 C16 114.4(3)
C20 C19 C18 119.2(3)
C17 C22 C21 119.7(3)
O1 C16 C15 108.8(2)
C9 C10 C11 122.2(3)
C15 C14 C13 114.2(2)

loop_
_geom_bond_atom_site_label_1
_geom_bond_atom_site_label_2
_geom_bond_distance
Br1 C20 1.898(3)
N1 C6 1.383(3)
N1 C12 1.386(3)
N1 C13 1.451(3)
O1 C17 1.360(3)
O1 C16 1.442(3)
C6 C5 1.387(4)
C6 C1 1.407(3)
C12 C11 1.385(4)
C12 C7 1.406(3)
C5 C4 1.371(4)
C1 C2 1.392(4)
C1 C7 1.432(3)
C7 C8 1.390(3)
C20 C19 1.366(4)
C20 C21 1.370(4)
C17 C22 1.375(4)
C17 C18 1.387(4)
C2 C3 1.375(4)
C8 C9 1.377(4)
C11 C10 1.383(4)
C18 C19 1.376(4)
C13 C14 1.511(4)
C4 C3 1.381(4)
C21 C22 1.380(4)
C9 C10 1.378(5)
C15 C14 1.511(4)
C15 C16 1.517(4)
